data_4513993
loop_
_publ_author_name
'Dey, Aniruddha'
'Sasmal, Sheuli'
'Seth, Kapileswar'
'Lahiri, Goutam Kumar'
'Maiti, Debabrata'

_publ_section_title
;
 Nickel-Catalyzed Deamidative Step-Down Reduction of Amides to Aromatic
 Hydrocarbons
;
_journal_name_full 'ACS Catalysis'
_journal_page_first 433
_journal_paper_doi 10.1021/acscatal.6b03040
_journal_year 2016
_chemical_formula_moiety 'C30 H30 Ni O2 P2'
_chemical_formula_sum 'C30 H30 Ni O2 P2'
_chemical_formula_weight 543.19
_chemical_name_systematic
;
 ?
;
_space_group_crystal_system monoclinic
_space_group_IT_number 15
_space_group_name_Hall '-I 2ya'
_space_group_name_H-M_alt 'I 1 2/a 1'
_symmetry_space_group_name_Hall '-I 2ya'
_symmetry_space_group_name_H-M 'I 1 2/a 1'
_atom_sites_solution_hydrogens geom
_atom_sites_solution_primary direct
_audit_creation_date 2016-09-23
_audit_creation_method
;
Olex2 1.2
(compiled 2016.08.25 svn.r3337 for OlexSys, GUI svn.r5221)
;
_cell_angle_alpha 90
_cell_angle_beta 91.4310(16)
_cell_angle_gamma 90
_cell_formula_units_Z 12
_cell_length_a 18.9022(3)
_cell_length_b 9.9937(2)
_cell_length_c 43.3265(7)
_cell_measurement_reflns_used 17877
_cell_measurement_temperature 150
_cell_measurement_theta_max 31.0090
_cell_measurement_theta_min 2.1430
_cell_volume 8181.9(2)
_computing_cell_refinement 'CrysAlisPro 1.171.38.43 (Rigaku OD, 2015)'
_computing_data_collection 'CrysAlisPro 1.171.38.43 (Rigaku OD, 2015)'
_computing_data_reduction 'CrysAlisPro 1.171.38.43 (Rigaku OD, 2015)'
_computing_molecular_graphics 'Olex2 (Dolomanov et al., 2009)'
_computing_publication_material 'Olex2 (Dolomanov et al., 2009)'
_computing_structure_refinement 'ShelXL (Sheldrick, 2015)'
_computing_structure_solution 'ShelXT (Sheldrick, 2015)'
_diffrn_ambient_temperature 150
_diffrn_detector 'CCD plate'
_diffrn_measured_fraction_theta_full 0.946
_diffrn_measured_fraction_theta_max 0.998
_diffrn_measurement_details
;
List of Runs (angles in degrees, time in seconds):

  # Type    Start    End  Width  t~exp~   \w     \q     \k     \f   Frames
--------------------------------------------------------------------------
  1  \w   -110.00  44.00   0.50    8.00    --  -20.00   0.00 108.00  308
  2  \w    -64.00   7.00   0.50    8.00    --  -20.00 -72.00  36.00  142
  3  \w    -30.00   0.00   0.50    8.00    --  -20.00   0.00-180.00   60
  4  \w   -110.00  40.00   0.50    8.00    --  -20.00   0.00  36.00  300
;
_diffrn_measurement_device 'abstract diffractometer'
_diffrn_measurement_device_type 'dtrek-CrysAlisPro-abstract goniometer imported rigaku-d*trek images'
_diffrn_measurement_method '\w scans'
_diffrn_orient_matrix_type 'CrysAlisPro convention (1999,Acta A55,543-557)'
_diffrn_orient_matrix_UB_11 -0.0224769000
_diffrn_orient_matrix_UB_12 -0.0231873000
_diffrn_orient_matrix_UB_13 0.0117261000
_diffrn_orient_matrix_UB_21 -0.0288495000
_diffrn_orient_matrix_UB_22 -0.0015996000
_diffrn_orient_matrix_UB_23 -0.0107835000
_diffrn_orient_matrix_UB_31 0.0084504000
_diffrn_orient_matrix_UB_32 -0.0670718000
_diffrn_orient_matrix_UB_33 -0.0037856000
_diffrn_radiation_monochromator graphite
_diffrn_radiation_probe x-ray
_diffrn_radiation_type MoK\a
_diffrn_radiation_wavelength 0.71073
_diffrn_reflns_av_R_equivalents 0.0420
_diffrn_reflns_av_unetI/netI 0.0328
_diffrn_reflns_Laue_measured_fraction_full 0.946
_diffrn_reflns_Laue_measured_fraction_max 0.998
_diffrn_reflns_limit_h_max 22
_diffrn_reflns_limit_h_min -22
_diffrn_reflns_limit_k_max 11
_diffrn_reflns_limit_k_min -10
_diffrn_reflns_limit_l_max 51
_diffrn_reflns_limit_l_min -46
_diffrn_reflns_number 30608
_diffrn_reflns_point_group_measured_fraction_full 0.946
_diffrn_reflns_point_group_measured_fraction_max 0.998
_diffrn_reflns_theta_full 25.500
_diffrn_reflns_theta_max 24.999
_diffrn_reflns_theta_min 1.881
_diffrn_source 'fine-focus sealed X-ray tube'
_diffrn_source_type 'Enhance (Mo) X-ray Source'
_exptl_absorpt_coefficient_mu 0.853
_exptl_absorpt_correction_T_max 1.00000
_exptl_absorpt_correction_T_min 0.73197
_exptl_absorpt_correction_type multi-scan
_exptl_absorpt_process_details
;
CrysAlisPro 1.171.38.43 (Rigaku Oxford Diffraction, 2015)
Empirical absorption correction using spherical harmonics,
 implemented in SCALE3 ABSPACK scaling algorithm.
;
_exptl_crystal_colour colourless
_exptl_crystal_colour_primary colourless
_exptl_crystal_density_diffrn 1.323
_exptl_crystal_description block
_exptl_crystal_F_000 3408
_exptl_crystal_size_max 0.362
_exptl_crystal_size_mid 0.292
_exptl_crystal_size_min 0.064
_refine_diff_density_max 0.724
_refine_diff_density_min -1.075
_refine_diff_density_rms 0.266
_refine_ls_extinction_method none
_refine_ls_goodness_of_fit_ref 1.226
_refine_ls_hydrogen_treatment constr
_refine_ls_matrix_type full
_refine_ls_number_parameters 477
_refine_ls_number_reflns 7198
_refine_ls_number_restraints 0
_refine_ls_restrained_S_all 1.226
_refine_ls_R_factor_all 0.0512
_refine_ls_R_factor_gt 0.0356
_refine_ls_shift/su_max 0.004
_refine_ls_shift/su_mean 0.000
_refine_ls_structure_factor_coef Fsqd
_refine_ls_weighting_details
;
 w=1/[\s^2^(Fo^2^)+(0.0780P)^2^+1.0430P]
 where P=(Fo^2^+2Fc^2^)/3
;
_refine_ls_weighting_scheme calc
_refine_ls_wR_factor_gt 0.1059
_refine_ls_wR_factor_ref 0.1343
_reflns_Friedel_coverage 0.000
_reflns_number_gt 6244
_reflns_number_total 7198
_reflns_threshold_expression 'I > 2\s(I)'
_cod_data_source_file cs6b03040_si_002.cif
_cod_data_source_block dm-snn-l2-56-1_mo
_cod_original_cell_volume 8182.0(3)
_cod_database_code 4513993
_shelxl_version_number 2012-9
_chemical_oxdiff_formula 'C90 Ni3 O6 P6'
_shelx_space_group_comment
;
The symmetry employed for this shelxl refinement is uniquely defined
by the following loop, which should always be used as a source of
symmetry information in preference to the above space-group names.
They are only intended as comments.
;
_reflns_odcompleteness_completeness 89.22
_reflns_odcompleteness_iscentric 1
_reflns_odcompleteness_theta 31.14
_olex2_refinement_description
;
1. Fixed Uiso
 At 1.2 times of:
  All C(H) groups, All C(H,H) groups
 At 1.5 times of:
  All C(H,H,H) groups
2.a Secondary CH2 refined with riding coordinates:
 C00C(H00c,H00d), C00G(H00e,H00f), C00U(H00n,H00u)
2.b Aromatic/amide H refined with riding coordinates:
 C009(H009), C00A(H00A), C00B(H00B), C00F(H00k), C00I(H00I), C00K(H00l),
 C00M(H00M), C00O(H00O), C00P(H00P), C00Q(H00Q), C00R(H00R), C00S(H00S),
 C00T(H00T), C00W(H00W), C00X(H00X), C00Y(H00Y), C00Z(H00Z), C010(H010),
 C011(H011), C013(H013), C014(H014), C015(H015), C016(H016), C017(H017),
 C01A(H01i), C01B(H01d), C01C(H01e), C01F(H01j), C01G(H01k), C01H(H01l)
2.c Idealised Me refined as rotating group:
 C00L(H00g,H00h,H00j), C012(H01a,H01b,H01c), C019(H01f,H01g,H01h)
;
_olex2_submission_special_instructions 'No special instructions were received'
_oxdiff_exptl_absorpt_empirical_details
;
Empirical correction (ABSPACK) includes:
- Absorption correction using spherical harmonics
- Frame scaling
- Detector area scaling
;
_oxdiff_exptl_absorpt_empirical_full_max 1.215
_oxdiff_exptl_absorpt_empirical_full_min 0.802

loop_
_space_group_symop_operation_xyz
'x, y, z'
'-x+1/2, y, -z'
'x+1/2, y+1/2, z+1/2'
'-x+1, y+1/2, -z+1/2'
'-x, -y, -z'
'x-1/2, -y, z'
'-x+1/2, -y+1/2, -z+1/2'
'x, -y+1/2, z+1/2'

loop_
_atom_site_label
_atom_site_type_symbol
_atom_site_fract_x
_atom_site_fract_y
_atom_site_fract_z
_atom_site_U_iso_or_equiv
_atom_site_adp_type
_atom_site_occupancy
_atom_site_site_symmetry_order
_atom_site_calc_flag
_atom_site_refinement_flags_posn
_atom_site_refinement_flags_adp
_atom_site_refinement_flags_occupancy
Ni01 Ni 0.58131(2) 0.10937(3) 0.66688(2) 0.02132(13) Uani 1 1 d . . .
Ni02 Ni 0.2500 0.37880(4) 0.5000 0.02163(14) Uani 1 2 d S T P
P003 P 0.53638(3) 0.22310(6) 0.70563(2) 0.02135(16) Uani 1 1 d . . .
P004 P 0.50677(3) 0.16496(6) 0.62866(2) 0.02045(16) Uani 1 1 d . . .
P005 P 0.22693(3) 0.51346(6) 0.53878(2) 0.02186(17) Uani 1 1 d . . .
O006 O 0.72267(11) 0.1971(2) 0.65033(6) 0.0544(6) Uani 1 1 d . . .
O007 O 0.58943(12) -0.17526(19) 0.68133(6) 0.0553(6) Uani 1 1 d . . .
O008 O 0.37048(12) 0.2174(2) 0.52058(5) 0.0554(6) Uani 1 1 d . . .
C009 C 0.55888(13) 0.5584(2) 0.61852(6) 0.0293(6) Uani 1 1 d . . .
H009 H 0.6018 0.6074 0.6174 0.035 Uiso 1 1 calc R . .
C00A C 0.53842(14) 0.2093(2) 0.77102(6) 0.0253(5) Uani 1 1 d . . .
H00A H 0.4898 0.2335 0.7697 0.030 Uiso 1 1 calc R . .
C00B C 0.56061(13) 0.4207(2) 0.62143(6) 0.0250(5) Uani 1 1 d . . .
H00B H 0.6049 0.3758 0.6223 0.030 Uiso 1 1 calc R . .
C00C C 0.54158(13) 0.4074(2) 0.70454(6) 0.0247(5) Uani 1 1 d . . .
H00C H 0.5130 0.4404 0.6867 0.030 Uiso 1 1 calc R . .
H00D H 0.5207 0.4439 0.7235 0.030 Uiso 1 1 calc R . .
C00D C 0.23578(12) 0.4364(2) 0.57726(5) 0.0235(5) Uani 1 1 d . . .
C00E C 0.57602(13) 0.1912(2) 0.74398(6) 0.0230(5) Uani 1 1 d . . .
C00F C 0.23474(13) 0.2975(3) 0.57986(6) 0.0277(6) Uani 1 1 d . . .
H00K H 0.2324 0.2445 0.5617 0.033 Uiso 1 1 calc R . .
C00G C 0.41413(13) 0.1099(2) 0.62946(6) 0.0250(5) Uani 1 1 d . . .
H00E H 0.3914 0.1509 0.6475 0.030 Uiso 1 1 calc R . .
H00F H 0.3890 0.1425 0.6106 0.030 Uiso 1 1 calc R . .
C00H C 0.44209(12) 0.1932(2) 0.71140(5) 0.0221(5) Uani 1 1 d . . .
C00I C 0.49481(14) 0.6247(2) 0.61724(6) 0.0291(6) Uani 1 1 d . . .
H00I H 0.4935 0.7193 0.6152 0.035 Uiso 1 1 calc R . .
C00J C 0.53250(13) 0.1080(2) 0.59027(6) 0.0225(5) Uani 1 1 d . . .
C00K C 0.24084(13) 0.5125(3) 0.60424(6) 0.0281(6) Uani 1 1 d . . .
H00L H 0.2420 0.6074 0.6030 0.034 Uiso 1 1 calc R . .
C00L C 0.61686(14) 0.4593(2) 0.70210(6) 0.0339(6) Uani 1 1 d . . .
H00G H 0.6385 0.4209 0.6838 0.051 Uiso 1 1 calc GR . .
H00H H 0.6445 0.4333 0.7206 0.051 Uiso 1 1 calc GR . .
H00J H 0.6161 0.5570 0.7003 0.051 Uiso 1 1 calc GR . .
C00M C 0.41848(14) 0.0603(2) 0.71198(6) 0.0294(6) Uani 1 1 d . . .
H00M H 0.4518 -0.0104 0.7105 0.035 Uiso 1 1 calc R . .
C00N C 0.49818(12) 0.3464(2) 0.62304(5) 0.0210(5) Uani 1 1 d . . .
C00O C 0.43383(13) 0.4148(2) 0.62180(6) 0.0281(6) Uani 1 1 d . . .
H00O H 0.3906 0.3666 0.6229 0.034 Uiso 1 1 calc R . .
C00P C 0.64711(14) 0.1538(2) 0.74636(6) 0.0314(6) Uani 1 1 d . . .
H00P H 0.6731 0.1386 0.7282 0.038 Uiso 1 1 calc R . .
C00Q C 0.39149(14) 0.2942(2) 0.71398(6) 0.0304(6) Uani 1 1 d . . .
H00Q H 0.4059 0.3853 0.7140 0.036 Uiso 1 1 calc R . .
C00R C 0.57404(15) -0.0063(3) 0.58750(6) 0.0338(6) Uani 1 1 d . . .
H00R H 0.5899 -0.0527 0.6055 0.041 Uiso 1 1 calc R . .
C00S C 0.57129(15) 0.1923(2) 0.79974(6) 0.0308(6) Uani 1 1 d . . .
H00S H 0.5451 0.2044 0.8180 0.037 Uiso 1 1 calc R . .
C00T C 0.51070(13) 0.1745(2) 0.56333(6) 0.0265(6) Uani 1 1 d . . .
H00T H 0.4819 0.2520 0.5647 0.032 Uiso 1 1 calc R . .
C00U C 0.13769(13) 0.5858(3) 0.54011(6) 0.0298(6) Uani 1 1 d . . .
H00N H 0.1329 0.6343 0.5599 0.036 Uiso 1 1 calc R . .
H00U H 0.1318 0.6517 0.5232 0.036 Uiso 1 1 calc R . .
C00V C 0.28447(14) 0.6604(2) 0.54297(6) 0.0277(6) Uani 1 1 d . . .
C00W C 0.67998(15) 0.1387(3) 0.77532(7) 0.0368(7) Uani 1 1 d . . .
H00W H 0.7286 0.1152 0.7768 0.044 Uiso 1 1 calc R . .
C00X C 0.64205(16) 0.1578(2) 0.80186(7) 0.0371(7) Uani 1 1 d . . .
H00X H 0.6646 0.1472 0.8215 0.044 Uiso 1 1 calc R . .
C00Y C 0.25946(17) 0.7917(3) 0.54333(8) 0.0483(8) Uani 1 1 d . . .
H00Y H 0.2100 0.8088 0.5423 0.058 Uiso 1 1 calc R . .
C00Z C 0.34762(15) 0.0302(3) 0.71474(6) 0.0346(6) Uani 1 1 d . . .
H00Z H 0.3328 -0.0606 0.7151 0.042 Uiso 1 1 calc R . .
C010 C 0.43288(14) 0.5530(2) 0.61898(6) 0.0319(6) Uani 1 1 d . . .
H010 H 0.3888 0.5989 0.6182 0.038 Uiso 1 1 calc R . .
C011 C 0.24182(13) 0.3120(3) 0.63513(7) 0.0361(7) Uani 1 1 d . . .
H011 H 0.2435 0.2700 0.6548 0.043 Uiso 1 1 calc R . .
C012 C 0.40600(15) -0.0420(2) 0.63131(6) 0.0338(6) Uani 1 1 d . . .
H01A H 0.4245 -0.0830 0.6126 0.051 Uiso 1 1 calc GR . .
H01B H 0.3558 -0.0648 0.6331 0.051 Uiso 1 1 calc GR . .
H01C H 0.4324 -0.0757 0.6494 0.051 Uiso 1 1 calc GR . .
C013 C 0.29805(15) 0.1311(3) 0.71695(6) 0.0367(7) Uani 1 1 d . . .
H013 H 0.2493 0.1103 0.7187 0.044 Uiso 1 1 calc R . .
C014 C 0.32031(14) 0.2626(3) 0.71656(7) 0.0377(7) Uani 1 1 d . . .
H014 H 0.2865 0.3324 0.7181 0.045 Uiso 1 1 calc R . .
C015 C 0.59238(16) -0.0529(3) 0.55876(7) 0.0425(7) Uani 1 1 d . . .
H015 H 0.6196 -0.1323 0.5572 0.051 Uiso 1 1 calc R . .
C016 C 0.24418(13) 0.4498(3) 0.63295(6) 0.0343(6) Uani 1 1 d . . .
H016 H 0.2481 0.5023 0.6512 0.041 Uiso 1 1 calc R . .
C017 C 0.23700(14) 0.2349(3) 0.60843(6) 0.0340(6) Uani 1 1 d . . .
H017 H 0.2353 0.1401 0.6098 0.041 Uiso 1 1 calc R . .
C018 C 0.66660(14) 0.1650(3) 0.65709(6) 0.0311(6) Uani 1 1 d . . .
C019 C 0.07889(14) 0.4814(3) 0.53715(7) 0.0400(7) Uani 1 1 d . . .
H01F H 0.0788 0.4424 0.5164 0.060 Uiso 1 1 calc GR . .
H01G H 0.0331 0.5240 0.5406 0.060 Uiso 1 1 calc GR . .
H01H H 0.0871 0.4107 0.5525 0.060 Uiso 1 1 calc GR . .
C01A C 0.35683(14) 0.6399(3) 0.54467(6) 0.0339(6) Uani 1 1 d . . .
H01I H 0.3747 0.5511 0.5444 0.041 Uiso 1 1 calc R . .
C01B C 0.53041(14) 0.1292(2) 0.53477(6) 0.0303(6) Uani 1 1 d . . .
H01D H 0.5157 0.1765 0.5167 0.036 Uiso 1 1 calc R . .
C01C C 0.57137(15) 0.0155(3) 0.53225(6) 0.0362(7) Uani 1 1 d . . .
H01E H 0.5850 -0.0155 0.5125 0.043 Uiso 1 1 calc R . .
C01D C 0.58308(13) -0.0636(3) 0.67572(6) 0.0306(6) Uani 1 1 d . . .
C01E C 0.32372(14) 0.2821(3) 0.51169(6) 0.0320(6) Uani 1 1 d . . .
C01F C 0.40405(16) 0.7470(3) 0.54678(6) 0.0425(8) Uani 1 1 d . . .
H01J H 0.4536 0.7308 0.5481 0.051 Uiso 1 1 calc R . .
C01G C 0.3072(2) 0.8974(3) 0.54526(9) 0.0603(10) Uani 1 1 d . . .
H01K H 0.2899 0.9866 0.5454 0.072 Uiso 1 1 calc R . .
C01H C 0.3790(2) 0.8750(3) 0.54695(7) 0.0494(9) Uani 1 1 d . . .
H01L H 0.4109 0.9483 0.5482 0.059 Uiso 1 1 calc R . .

loop_
_atom_site_aniso_label
_atom_site_aniso_U_11
_atom_site_aniso_U_22
_atom_site_aniso_U_33
_atom_site_aniso_U_23
_atom_site_aniso_U_13
_atom_site_aniso_U_12
Ni01 0.0222(2) 0.0211(2) 0.0208(2) 0.00034(11) 0.00076(15) 0.00424(11)
Ni02 0.0222(3) 0.0214(3) 0.0213(3) 0.000 0.00017(19) 0.000
P003 0.0240(3) 0.0197(3) 0.0204(3) 0.0003(2) 0.0002(3) 0.0035(2)
P004 0.0197(3) 0.0214(3) 0.0204(3) 0.0000(2) 0.0012(2) 0.0020(2)
P005 0.0198(3) 0.0229(3) 0.0229(3) -0.0005(2) 0.0006(3) 0.0006(2)
O006 0.0275(12) 0.0653(14) 0.0706(16) 0.0094(12) 0.0077(11) -0.0037(10)
O007 0.0666(16) 0.0271(12) 0.0730(17) 0.0131(10) 0.0148(12) 0.0104(10)
O008 0.0494(14) 0.0589(14) 0.0576(15) 0.0054(11) -0.0040(11) 0.0281(11)
C009 0.0244(13) 0.0289(14) 0.0347(14) 0.0029(11) 0.0020(11) -0.0028(11)
C00A 0.0328(14) 0.0192(12) 0.0238(13) -0.0001(10) -0.0033(11) -0.0015(10)
C00B 0.0197(12) 0.0281(13) 0.0273(13) 0.0032(10) 0.0011(10) 0.0024(10)
C00C 0.0309(14) 0.0184(12) 0.0250(13) 0.0019(9) 0.0023(11) 0.0033(10)
C00D 0.0144(11) 0.0303(14) 0.0257(13) 0.0008(10) 0.0003(10) 0.0002(10)
C00E 0.0285(13) 0.0161(12) 0.0241(13) 0.0000(9) -0.0038(10) -0.0007(10)
C00F 0.0230(13) 0.0333(14) 0.0267(14) 0.0010(11) 0.0002(10) 0.0001(11)
C00G 0.0229(13) 0.0255(13) 0.0266(13) 0.0014(10) 0.0015(10) 0.0005(10)
C00H 0.0242(13) 0.0243(12) 0.0176(12) 0.0003(9) 0.0005(10) 0.0016(10)
C00I 0.0318(15) 0.0229(13) 0.0325(15) 0.0022(10) 0.0003(12) 0.0020(10)
C00J 0.0182(12) 0.0253(13) 0.0242(13) -0.0018(10) 0.0017(10) -0.0026(9)
C00K 0.0189(13) 0.0378(15) 0.0278(14) -0.0037(11) 0.0023(10) -0.0022(11)
C00L 0.0389(16) 0.0239(14) 0.0388(16) 0.0010(11) 0.0006(12) -0.0015(11)
C00M 0.0335(15) 0.0264(14) 0.0284(14) 0.0022(11) 0.0059(11) 0.0037(11)
C00N 0.0215(12) 0.0230(12) 0.0186(12) -0.0005(9) 0.0018(9) 0.0019(10)
C00O 0.0208(13) 0.0285(13) 0.0350(15) 0.0009(11) 0.0009(11) 0.0004(10)
C00P 0.0316(15) 0.0261(13) 0.0363(15) 0.0024(11) -0.0015(12) 0.0013(11)
C00Q 0.0309(14) 0.0242(13) 0.0358(15) -0.0017(11) -0.0011(11) 0.0033(11)
C00R 0.0381(16) 0.0365(15) 0.0267(14) -0.0016(11) -0.0012(12) 0.0115(12)
C00S 0.0459(17) 0.0229(13) 0.0234(13) -0.0005(10) -0.0012(12) -0.0025(11)
C00T 0.0289(14) 0.0239(13) 0.0265(13) -0.0030(10) -0.0009(11) -0.0019(10)
C00U 0.0267(14) 0.0331(14) 0.0294(14) -0.0018(11) -0.0009(11) 0.0059(11)
C00V 0.0335(15) 0.0272(13) 0.0224(13) 0.0000(10) 0.0027(11) -0.0046(11)
C00W 0.0336(16) 0.0319(15) 0.0441(17) 0.0070(12) -0.0140(13) 0.0028(12)
C00X 0.0503(18) 0.0263(14) 0.0337(15) 0.0049(12) -0.0185(14) -0.0030(13)
C00Y 0.050(2) 0.0274(15) 0.068(2) -0.0020(14) 0.0043(17) -0.0022(13)
C00Z 0.0369(16) 0.0312(14) 0.0361(15) 0.0015(11) 0.0051(12) -0.0059(12)
C010 0.0248(13) 0.0285(14) 0.0423(16) 0.0001(12) -0.0008(12) 0.0088(11)
C011 0.0212(14) 0.0569(19) 0.0300(15) 0.0127(13) -0.0012(11) 0.0019(12)
C012 0.0323(15) 0.0295(14) 0.0397(16) 0.0035(12) 0.0038(12) -0.0052(11)
C013 0.0277(15) 0.0458(17) 0.0367(16) 0.0014(13) 0.0051(12) -0.0037(12)
C014 0.0274(14) 0.0408(17) 0.0451(17) -0.0008(13) 0.0038(12) 0.0108(12)
C015 0.0423(17) 0.0456(18) 0.0394(17) -0.0135(13) -0.0004(14) 0.0167(14)
C016 0.0193(13) 0.0586(19) 0.0249(14) -0.0041(12) 0.0010(11) -0.0032(12)
C017 0.0264(14) 0.0383(15) 0.0375(16) 0.0104(12) 0.0019(12) 0.0028(11)
C018 0.0304(16) 0.0308(14) 0.0321(15) 0.0016(11) -0.0019(12) 0.0061(12)
C019 0.0239(14) 0.0509(18) 0.0451(17) -0.0036(14) -0.0006(12) 0.0037(12)
C01A 0.0304(15) 0.0352(14) 0.0359(15) -0.0021(12) -0.0026(12) -0.0058(12)
C01B 0.0327(15) 0.0352(15) 0.0228(13) -0.0024(11) 0.0006(11) -0.0086(11)
C01C 0.0344(16) 0.0474(17) 0.0272(14) -0.0145(12) 0.0062(12) -0.0043(13)
C01D 0.0308(15) 0.0316(16) 0.0296(14) 0.0015(12) 0.0047(11) 0.0052(11)
C01E 0.0349(15) 0.0318(14) 0.0294(14) -0.0011(11) 0.0051(12) 0.0053(12)
C01F 0.0404(17) 0.056(2) 0.0308(15) -0.0009(13) -0.0025(13) -0.0210(14)
C01G 0.075(3) 0.0249(16) 0.081(3) -0.0016(15) 0.006(2) -0.0078(16)
C01H 0.068(2) 0.0433(19) 0.0373(18) 0.0011(13) -0.0010(16) -0.0272(16)

loop_
_atom_type_symbol
_atom_type_description
_atom_type_scat_dispersion_real
_atom_type_scat_dispersion_imag
_atom_type_scat_source
C C 0.0033 0.0016 'International Tables Vol C Tables 4.2.6.8 and 6.1.1.4'
Ni Ni 0.3393 1.1124 'International Tables Vol C Tables 4.2.6.8 and 6.1.1.4'
O O 0.0106 0.0060 'International Tables Vol C Tables 4.2.6.8 and 6.1.1.4'
P P 0.1023 0.0942 'International Tables Vol C Tables 4.2.6.8 and 6.1.1.4'
H H 0.0000 0.0000 'International Tables Vol C Tables 4.2.6.8 and 6.1.1.4'

loop_
_geom_angle_atom_site_label_1
_geom_angle_atom_site_label_2
_geom_angle_atom_site_label_3
_geom_angle
_geom_angle_site_symmetry_1
_geom_angle_site_symmetry_3
P003 Ni01 P004 100.89(2) . .
C018 Ni01 P003 112.96(9) . .
C018 Ni01 P004 107.96(8) . .
C018 Ni01 C01D 110.29(12) . .
C01D Ni01 P003 110.03(9) . .
C01D Ni01 P004 114.48(9) . .
P005 Ni02 P005 104.76(4) 2_556 .
C01E Ni02 P005 112.60(9) . 2_556
C01E Ni02 P005 106.63(9) . .
C01E Ni02 P005 106.64(9) 2_556 2_556
C01E Ni02 P005 112.60(9) 2_556 .
C01E Ni02 C01E 113.37(18) . 2_556
C00C P003 Ni01 118.12(9) . .
C00E P003 Ni01 116.24(8) . .
C00E P003 C00C 100.13(10) . .
C00H P003 Ni01 114.39(8) . .
C00H P003 C00C 102.66(11) . .
C00H P003 C00E 103.01(11) . .
C00G P004 Ni01 119.92(8) . .
C00J P004 Ni01 114.91(8) . .
C00J P004 C00G 101.46(11) . .
C00J P004 C00N 102.17(11) . .
C00N P004 Ni01 113.50(7) . .
C00N P004 C00G 102.55(10) . .
C00D P005 Ni02 114.81(8) . .
C00U P005 Ni02 117.61(8) . .
C00U P005 C00D 101.48(11) . .
C00V P005 Ni02 115.87(9) . .
C00V P005 C00D 101.84(11) . .
C00V P005 C00U 102.96(12) . .
C00B C009 H009 120.0 . .
C00I C009 H009 120.0 . .
C00I C009 C00B 120.0(2) . .
C00E C00A H00A 119.7 . .
C00S C00A H00A 119.7 . .
C00S C00A C00E 120.7(2) . .
C009 C00B H00B 119.5 . .
C009 C00B C00N 121.0(2) . .
C00N C00B H00B 119.5 . .
P003 C00C H00C 109.0 . .
P003 C00C H00D 109.0 . .
H00C C00C H00D 107.8 . .
C00L C00C P003 113.13(17) . .
C00L C00C H00C 109.0 . .
C00L C00C H00D 109.0 . .
C00F C00D P005 119.30(18) . .
C00F C00D C00K 118.4(2) . .
C00K C00D P005 122.21(19) . .
C00A C00E P003 122.18(18) . .
C00P C00E P003 119.0(2) . .
C00P C00E C00A 118.8(2) . .
C00D C00F H00K 119.3 . .
C017 C00F C00D 121.4(2) . .
C017 C00F H00K 119.3 . .
P004 C00G H00E 108.9 . .
P004 C00G H00F 108.9 . .
H00E C00G H00F 107.7 . .
C012 C00G P004 113.33(17) . .
C012 C00G H00E 108.9 . .
C012 C00G H00F 108.9 . .
C00M C00H P003 117.95(18) . .
C00Q C00H P003 124.33(19) . .
C00Q C00H C00M 117.7(2) . .
C009 C00I H00I 120.2 . .
C010 C00I C009 119.7(2) . .
C010 C00I H00I 120.2 . .
C00R C00J P004 119.68(18) . .
C00R C00J C00T 118.3(2) . .
C00T C00J P004 122.05(18) . .
C00D C00K H00L 119.9 . .
C016 C00K C00D 120.2(2) . .
C016 C00K H00L 119.9 . .
C00C C00L H00G 109.5 . .
C00C C00L H00H 109.5 . .
C00C C00L H00J 109.5 . .
H00G C00L H00H 109.5 . .
H00G C00L H00J 109.5 . .
H00H C00L H00J 109.5 . .
C00H C00M H00M 119.4 . .
C00Z C00M C00H 121.2(2) . .
C00Z C00M H00M 119.4 . .
C00B C00N P004 117.33(17) . .
C00O C00N P004 124.26(19) . .
C00O C00N C00B 118.3(2) . .
C00N C00O H00O 120.0 . .
C010 C00O C00N 120.0(2) . .
C010 C00O H00O 120.0 . .
C00E C00P H00P 119.9 . .
C00W C00P C00E 120.1(3) . .
C00W C00P H00P 119.9 . .
C00H C00Q H00Q 119.7 . .
C014 C00Q C00H 120.5(2) . .
C014 C00Q H00Q 119.7 . .
C00J C00R H00R 119.7 . .
C015 C00R C00J 120.6(2) . .
C015 C00R H00R 119.7 . .
C00A C00S H00S 120.0 . .
C00X C00S C00A 120.1(3) . .
C00X C00S H00S 120.0 . .
C00J C00T H00T 119.5 . .
C01B C00T C00J 120.9(2) . .
C01B C00T H00T 119.5 . .
P005 C00U H00N 108.9 . .
P005 C00U H00U 108.9 . .
H00N C00U H00U 107.7 . .
C019 C00U P005 113.24(18) . .
C019 C00U H00N 108.9 . .
C019 C00U H00U 108.9 . .
C00Y C00V P005 123.6(2) . .
C01A C00V P005 118.02(19) . .
C01A C00V C00Y 118.3(2) . .
C00P C00W H00W 119.9 . .
C00X C00W C00P 120.3(3) . .
C00X C00W H00W 119.9 . .
C00S C00X C00W 120.0(2) . .
C00S C00X H00X 120.0 . .
C00W C00X H00X 120.0 . .
C00V C00Y H00Y 120.1 . .
C01G C00Y C00V 119.7(3) . .
C01G C00Y H00Y 120.1 . .
C00M C00Z H00Z 119.7 . .
C00M C00Z C013 120.5(3) . .
C013 C00Z H00Z 119.7 . .
C00I C010 C00O 120.9(2) . .
C00I C010 H010 119.5 . .
C00O C010 H010 119.5 . .
C016 C011 H011 120.1 . .
C016 C011 C017 119.8(3) . .
C017 C011 H011 120.1 . .
C00G C012 H01A 109.5 . .
C00G C012 H01B 109.5 . .
C00G C012 H01C 109.5 . .
H01A C012 H01B 109.5 . .
H01A C012 H01C 109.5 . .
H01B C012 H01C 109.5 . .
C00Z C013 H013 120.4 . .
C014 C013 C00Z 119.1(3) . .
C014 C013 H013 120.4 . .
C00Q C014 H014 119.5 . .
C013 C014 C00Q 120.9(2) . .
C013 C014 H014 119.5 . .
C00R C015 H015 119.7 . .
C00R C015 C01C 120.5(3) . .
C01C C015 H015 119.7 . .
C00K C016 H016 119.7 . .
C011 C016 C00K 120.6(3) . .
C011 C016 H016 119.7 . .
C00F C017 C011 119.5(3) . .
C00F C017 H017 120.2 . .
C011 C017 H017 120.2 . .
O006 C018 Ni01 177.7(3) . .
C00U C019 H01F 109.5 . .
C00U C019 H01G 109.5 . .
C00U C019 H01H 109.5 . .
H01F C019 H01G 109.5 . .
H01F C019 H01H 109.5 . .
H01G C019 H01H 109.5 . .
C00V C01A H01I 119.3 . .
C00V C01A C01F 121.3(3) . .
C01F C01A H01I 119.3 . .
C00T C01B H01D 119.8 . .
C00T C01B C01C 120.4(2) . .
C01C C01B H01D 119.8 . .
C015 C01C H01E 120.3 . .
C01B C01C C015 119.3(3) . .
C01B C01C H01E 120.3 . .
O007 C01D Ni01 175.1(2) . .
O008 C01E Ni02 176.9(3) . .
C01A C01F H01J 120.1 . .
C01H C01F C01A 119.9(3) . .
C01H C01F H01J 120.1 . .
C00Y C01G H01K 119.4 . .
C01H C01G C00Y 121.2(3) . .
C01H C01G H01K 119.4 . .
C01F C01H C01G 119.6(3) . .
C01F C01H H01L 120.2 . .
C01G C01H H01L 120.2 . .

loop_
_geom_bond_atom_site_label_1
_geom_bond_atom_site_label_2
_geom_bond_distance
_geom_bond_site_symmetry_2
Ni01 P003 2.2143(7) .
Ni01 P004 2.2180(6) .
Ni01 C018 1.767(3) .
Ni01 C01D 1.771(3) .
Ni02 P005 2.2046(7) 2_556
Ni02 P005 2.2046(7) .
Ni02 C01E 1.760(3) .
Ni02 C01E 1.760(3) 2_556
P003 C00C 1.845(2) .
P003 C00E 1.834(2) .
P003 C00H 1.831(2) .
P004 C00G 1.837(3) .
P004 C00J 1.835(3) .
P004 C00N 1.836(2) .
P005 C00D 1.841(2) .
P005 C00U 1.838(3) .
P005 C00V 1.834(3) .
O006 C018 1.152(3) .
O007 C01D 1.148(3) .
O008 C01E 1.153(3) .
C009 H009 0.9500 .
C009 C00B 1.383(3) .
C009 C00I 1.380(4) .
C00A H00A 0.9500 .
C00A C00E 1.397(3) .
C00A C00S 1.387(3) .
C00B H00B 0.9500 .
C00B C00N 1.397(3) .
C00C H00C 0.9900 .
C00C H00D 0.9900 .
C00C C00L 1.521(4) .
C00D C00F 1.393(3) .
C00D C00K 1.396(3) .
C00E C00P 1.396(3) .
C00F H00K 0.9500 .
C00F C017 1.387(4) .
C00G H00E 0.9900 .
C00G H00F 0.9900 .
C00G C012 1.528(3) .
C00H C00M 1.402(3) .
C00H C00Q 1.397(3) .
C00I H00I 0.9500 .
C00I C010 1.376(4) .
C00J C00R 1.393(3) .
C00J C00T 1.396(3) .
C00K H00L 0.9500 .
C00K C016 1.393(4) .
C00L H00G 0.9800 .
C00L H00H 0.9800 .
C00L H00J 0.9800 .
C00M H00M 0.9500 .
C00M C00Z 1.381(4) .
C00N C00O 1.395(3) .
C00O H00O 0.9500 .
C00O C010 1.387(4) .
C00P H00P 0.9500 .
C00P C00W 1.394(4) .
C00Q H00Q 0.9500 .
C00Q C014 1.389(4) .
C00R H00R 0.9500 .
C00R C015 1.381(4) .
C00S H00S 0.9500 .
C00S C00X 1.382(4) .
C00T H00T 0.9500 .
C00T C01B 1.378(4) .
C00U H00N 0.9900 .
C00U H00U 0.9900 .
C00U C019 1.528(4) .
C00V C00Y 1.395(4) .
C00V C01A 1.383(4) .
C00W H00W 0.9500 .
C00W C00X 1.384(4) .
C00X H00X 0.9500 .
C00Y H00Y 0.9500 .
C00Y C01G 1.390(4) .
C00Z H00Z 0.9500 .
C00Z C013 1.382(4) .
C010 H010 0.9500 .
C011 H011 0.9500 .
C011 C016 1.381(4) .
C011 C017 1.391(4) .
C012 H01A 0.9800 .
C012 H01B 0.9800 .
C012 H01C 0.9800 .
C013 H013 0.9500 .
C013 C014 1.379(4) .
C014 H014 0.9500 .
C015 H015 0.9500 .
C015 C01C 1.386(4) .
C016 H016 0.9500 .
C017 H017 0.9500 .
C019 H01F 0.9800 .
C019 H01G 0.9800 .
C019 H01H 0.9800 .
C01A H01I 0.9500 .
C01A C01F 1.395(4) .
C01B H01D 0.9500 .
C01B C01C 1.381(4) .
C01C H01E 0.9500 .
C01F H01J 0.9500 .
C01F C01H 1.365(4) .
C01G H01K 0.9500 .
C01G C01H 1.375(5) .
C01H H01L 0.9500 .

loop_
_geom_torsion_atom_site_label_1
_geom_torsion_atom_site_label_2
_geom_torsion_atom_site_label_3
_geom_torsion_atom_site_label_4
_geom_torsion
Ni01 P003 C00C C00L -57.1(2)
Ni01 P003 C00E C00A -153.52(16)
Ni01 P003 C00E C00P 29.6(2)
Ni01 P003 C00H C00M 48.0(2)
Ni01 P003 C00H C00Q -129.18(19)
Ni01 P004 C00G C012 -57.9(2)
Ni01 P004 C00J C00R 27.6(2)
Ni01 P004 C00J C00T -153.59(18)
Ni01 P004 C00N C00B 49.0(2)
Ni01 P004 C00N C00O -127.74(19)
Ni02 P005 C00D C00F -19.0(2)
Ni02 P005 C00D C00K 163.51(17)
Ni02 P005 C00U C019 51.5(2)
Ni02 P005 C00V C00Y 123.6(2)
Ni02 P005 C00V C01A -53.8(2)
P003 C00E C00P C00W 175.19(19)
P003 C00H C00M C00Z -176.8(2)
P003 C00H C00Q C014 176.3(2)
P004 C00J C00R C015 178.3(2)
P004 C00J C00T C01B -179.61(19)
P004 C00N C00O C010 176.86(19)
P005 C00D C00F C017 -176.1(2)
P005 C00D C00K C016 177.03(19)
P005 C00V C00Y C01G -177.2(3)
P005 C00V C01A C01F 177.7(2)
C009 C00B C00N P004 -177.29(19)
C009 C00B C00N C00O -0.3(4)
C009 C00I C010 C00O -0.4(4)
C00A C00E C00P C00W -1.8(4)
C00A C00S C00X C00W -0.7(4)
C00B C009 C00I C010 0.2(4)
C00B C00N C00O C010 0.1(4)
C00C P003 C00E C00A 78.0(2)
C00C P003 C00E C00P -98.8(2)
C00C P003 C00H C00M 177.25(19)
C00C P003 C00H C00Q 0.0(2)
C00D P005 C00U C019 -74.6(2)
C00D P005 C00V C00Y -111.1(2)
C00D P005 C00V C01A 71.5(2)
C00D C00F C017 C011 -1.3(4)
C00D C00K C016 C011 -0.6(4)
C00E P003 C00C C00L 70.1(2)
C00E P003 C00H C00M -79.0(2)
C00E P003 C00H C00Q 103.7(2)
C00E C00A C00S C00X 0.4(4)
C00E C00P C00W C00X 1.4(4)
C00F C00D C00K C016 -0.5(3)
C00G P004 C00J C00R -103.4(2)
C00G P004 C00J C00T 75.5(2)
C00G P004 C00N C00B 179.87(19)
C00G P004 C00N C00O 3.1(2)
C00H P003 C00C C00L 176.00(18)
C00H P003 C00E C00A -27.6(2)
C00H P003 C00E C00P 155.51(19)
C00H C00M C00Z C013 0.1(4)
C00H C00Q C014 C013 0.7(4)
C00I C009 C00B C00N 0.1(4)
C00J P004 C00G C012 69.9(2)
C00J P004 C00N C00B -75.3(2)
C00J P004 C00N C00O 108.0(2)
C00J C00R C015 C01C 1.8(5)
C00J C00T C01B C01C 1.0(4)
C00K C00D C00F C017 1.5(3)
C00M C00H C00Q C014 -0.9(4)
C00M C00Z C013 C014 -0.4(4)
C00N P004 C00G C012 175.25(18)
C00N P004 C00J C00R 150.9(2)
C00N P004 C00J C00T -30.2(2)
C00N C00O C010 C00I 0.3(4)
C00P C00W C00X C00S -0.2(4)
C00Q C00H C00M C00Z 0.6(4)
C00R C00J C00T C01B -0.7(4)
C00R C015 C01C C01B -1.5(4)
C00S C00A C00E P003 -175.97(18)
C00S C00A C00E C00P 0.9(3)
C00T C00J C00R C015 -0.6(4)
C00T C01B C01C C015 0.1(4)
C00U P005 C00D C00F 109.0(2)
C00U P005 C00D C00K -68.5(2)
C00U P005 C00V C00Y -6.2(3)
C00U P005 C00V C01A 176.4(2)
C00V P005 C00D C00F -145.00(19)
C00V P005 C00D C00K 37.5(2)
C00V P005 C00U C019 -179.77(19)
C00V C00Y C01G C01H -0.3(5)
C00V C01A C01F C01H -0.5(4)
C00Y C00V C01A C01F 0.2(4)
C00Y C01G C01H C01F -0.1(5)
C00Z C013 C014 C00Q 0.0(4)
C016 C011 C017 C00F 0.1(4)
C017 C011 C016 C00K 0.8(4)
C01A C00V C00Y C01G 0.2(4)
C01A C01F C01H C01G 0.5(5)
